data_7229960
loop_
_publ_author_name
'Aghabali, Amineh'
'Jun, Sharon'
'Olmstead, Marilyn M.'
'Balch, Alan L.'

_publ_section_title
;
 The directional character of the piperazine double addition product,
 e{N(CH2CH2)2N}2C60, as a building block for forming crystalline fullerene
 polymers
;
_journal_issue 7
_journal_name_full CrystEngComm
_journal_page_first 924
_journal_paper_doi 10.1039/C7CE02117H
_journal_volume 20
_journal_year 2018
_chemical_formula_moiety '2(C34 H8 N2), 2(I2), 2(C3 H3), 0.5(C S2), 0.5(C S2)'
_chemical_formula_sum 'C72 H19 I4 N4 S2'
_chemical_formula_weight 1511.63
_chemical_name_systematic 'e{N(CH2CH2)2N}2C60?3I2?CS2?C6H6 '
_chemical_properties_physical Efflorescent
_space_group_crystal_system monoclinic
_space_group_IT_number 11
_space_group_name_Hall '-P 2yb'
_space_group_name_H-M_alt 'P 1 21/m 1'
_symmetry_space_group_name_Hall '-P 2yb'
_symmetry_space_group_name_H-M 'P 1 21/m 1'
_atom_sites_solution_hydrogens mixed
_atom_sites_solution_primary direct
_atom_sites_solution_secondary difmap
_audit_creation_method SHELXL-2014/7
_audit_update_record
;
2017-09-15 deposited with the CCDC.
2018-01-15 downloaded from the CCDC.
;
_cell_angle_alpha 90
_cell_angle_beta 115.744(2)
_cell_angle_gamma 90
_cell_formula_units_Z 2
_cell_length_a 15.4566(7)
_cell_length_b 10.6707(5)
_cell_length_c 16.0942(7)
_cell_measurement_reflns_used 9966
_cell_measurement_temperature 100(2)
_cell_measurement_theta_max 43.948
_cell_measurement_theta_min 2.585
_cell_volume 2390.99(19)
_computing_cell_refinement 'SAINT (Bruker, 2014)'
_computing_data_collection 'Apex 2 (Bruker, 2014)'
_computing_data_reduction 'SAINT (Bruker, 2014)'
_computing_structure_refinement 'SHELXL-2014/7 (Sheldrick, 2014)'
_computing_structure_solution 'XT (Sheldrick, 2014)'
_diffrn_ambient_temperature 100(2)
_diffrn_detector_area_resol_mean 10.42
_diffrn_measured_fraction_theta_full 0.999
_diffrn_measured_fraction_theta_max 0.986
_diffrn_measurement_device_type 'Bruker D8 with Photon 100 CMOS detector'
_diffrn_measurement_method '\w and \f'
_diffrn_radiation_type synchrotron
_diffrn_radiation_wavelength 0.7749
_diffrn_reflns_av_R_equivalents 0.0321
_diffrn_reflns_av_unetI/netI 0.0319
_diffrn_reflns_Laue_measured_fraction_full 0.999
_diffrn_reflns_Laue_measured_fraction_max 0.986
_diffrn_reflns_limit_h_max 27
_diffrn_reflns_limit_h_min -26
_diffrn_reflns_limit_k_max 19
_diffrn_reflns_limit_k_min -18
_diffrn_reflns_limit_l_max 28
_diffrn_reflns_limit_l_min -28
_diffrn_reflns_number 61791
_diffrn_reflns_point_group_measured_fraction_full 0.999
_diffrn_reflns_point_group_measured_fraction_max 0.986
_diffrn_reflns_theta_full 27.706
_diffrn_reflns_theta_max 43.971
_diffrn_reflns_theta_min 2.584
_diffrn_source 'Advanced Light Source, beamline 11.3.1'
_exptl_absorpt_coefficient_mu 3.428
_exptl_absorpt_correction_T_max 0.4458
_exptl_absorpt_correction_T_min 0.3944
_exptl_absorpt_correction_type multi-scan
_exptl_absorpt_process_details 'SADABS (Sheldrick, 2014)'
_exptl_crystal_colour black
_exptl_crystal_density_diffrn 2.100
_exptl_crystal_description block
_exptl_crystal_F_000 1446
_exptl_crystal_recrystallization_method 'diffusion of a CS2 solution of the fullerene with a solution of I2 in benzene'
_exptl_crystal_size_max 0.500
_exptl_crystal_size_mid 0.080
_exptl_crystal_size_min 0.060
_refine_diff_density_max 3.182
_refine_diff_density_min -2.267
_refine_diff_density_rms 0.171
_refine_ls_extinction_method none
_refine_ls_goodness_of_fit_ref 1.055
_refine_ls_hydrogen_treatment constr
_refine_ls_matrix_type full
_refine_ls_number_parameters 405
_refine_ls_number_reflns 14780
_refine_ls_number_restraints 6
_refine_ls_restrained_S_all 1.058
_refine_ls_R_factor_all 0.0502
_refine_ls_R_factor_gt 0.0369
_refine_ls_shift/su_max 0.004
_refine_ls_shift/su_mean 0.000
_refine_ls_structure_factor_coef Fsqd
_refine_ls_weighting_details 'w=1/[\s^2^(Fo^2^)+(0.0351P)^2^+6.1659P] where P=(Fo^2^+2Fc^2^)/3'
_refine_ls_weighting_scheme calc
_refine_ls_wR_factor_gt 0.0869
_refine_ls_wR_factor_ref 0.0927
_reflns_Friedel_coverage 0.000
_reflns_number_gt 12163
_reflns_number_total 14780
_reflns_threshold_expression 'I > 2\s(I)'
_cod_data_source_file c7ce02117h1.cif
_cod_data_source_block aa96
_cod_depositor_comments 'Adding full bibliography for 7229960--7229961.cif.'
_cod_database_code 7229960
_shelx_shelxl_version_number 2014/7
_shelx_space_group_comment
;
The symmetry employed for this shelxl refinement is uniquely defined
by the following loop, which should always be used as a source of
symmetry information in preference to the above space-group names.
They are only intended as comments.
;
_shelx_estimated_absorpt_t_min 0.279
_shelx_estimated_absorpt_t_max 0.821

loop_
_space_group_symop_operation_xyz
'x, y, z'
'-x, y+1/2, -z'
'-x, -y, -z'
'x, -y-1/2, z'

loop_
_atom_site_label
_atom_site_type_symbol
_atom_site_fract_x
_atom_site_fract_y
_atom_site_fract_z
_atom_site_U_iso_or_equiv
_atom_site_adp_type
_atom_site_occupancy
_atom_site_site_symmetry_order
_atom_site_calc_flag
_atom_site_refinement_flags_posn
_atom_site_refinement_flags_adp
_atom_site_refinement_flags_occupancy
_atom_site_disorder_assembly
_atom_site_disorder_group
I1 I 0.68498(2) 1.12178(2) 0.90842(2) 0.01468(3) Uani 1 1 d . . . . .
I2 I 0.41672(2) 0.7500 0.54063(2) 0.01208(3) Uani 1 2 d S T P . .
I3 I 0.30903(2) 0.7500 0.64092(2) 0.02315(5) Uani 1 2 d S T P . .
N1 N 0.69864(12) 0.86871(16) 0.90060(11) 0.0123(3) Uani 1 1 d . . . . .
N2 N 0.61571(17) 0.7500 0.35415(16) 0.0150(4) Uani 1 2 d S T P . .
N3 N 0.52138(15) 0.7500 0.45150(15) 0.0106(3) Uani 1 2 d S T P . .
C1 C 0.75217(13) 0.82567(18) 0.84698(12) 0.0106(3) Uani 1 1 d . . . . .
C2 C 0.85281(13) 0.88473(18) 0.88555(12) 0.0117(3) Uani 1 1 d . . . . .
C3 C 0.93671(13) 0.81953(19) 0.93149(12) 0.0128(3) Uani 1 1 d . . . . .
C4 C 1.02448(13) 0.8602(2) 0.92759(13) 0.0143(3) Uani 1 1 d . . . . .
C5 C 1.07775(19) 0.7500 0.92501(18) 0.0143(4) Uani 1 2 d S T P . .
C6 C 1.12984(19) 0.7500 0.87242(19) 0.0152(5) Uani 1 2 d S T P . .
C7 C 1.12952(13) 0.8601(2) 0.81950(14) 0.0158(3) Uani 1 1 d . . . . .
C8 C 1.12856(13) 0.8181(2) 0.73341(14) 0.0156(3) Uani 1 1 d . . . . .
C9 C 1.07464(14) 0.8833(2) 0.65212(14) 0.0153(3) Uani 1 1 d . . . . .
C10 C 1.01831(13) 0.8150(2) 0.56784(14) 0.0150(3) Uani 1 1 d . . . . .
C11 C 0.92920(13) 0.8835(2) 0.51811(13) 0.0147(3) Uani 1 1 d . . . . .
C12 C 0.84306(13) 0.8179(2) 0.47090(13) 0.0135(3) Uani 1 1 d . . . . .
C13 C 0.75543(13) 0.86027(19) 0.47219(12) 0.0125(3) Uani 1 1 d . . . . .
C14 C 0.68543(18) 0.7500 0.45275(17) 0.0116(4) Uani 1 2 d S T P . .
C15 C 0.62744(17) 0.7500 0.51581(17) 0.0096(4) Uani 1 2 d S T P . .
C16 C 0.65201(12) 0.85981(17) 0.58345(12) 0.0098(3) Uani 1 1 d . . . . .
C17 C 0.65661(12) 0.81862(17) 0.66996(12) 0.0090(2) Uani 1 1 d . . . . .
C18 C 0.70778(12) 0.88422(17) 0.75048(12) 0.0099(3) Uani 1 1 d . . . . .
C19 C 0.76265(13) 0.99035(17) 0.74755(13) 0.0114(3) Uani 1 1 d . . . . .
C20 C 0.85233(13) 0.99181(18) 0.83090(13) 0.0120(3) Uani 1 1 d . . . . .
C21 C 0.93610(14) 1.03384(19) 0.82727(14) 0.0138(3) Uani 1 1 d . . . . .
C22 C 1.02452(14) 0.9664(2) 0.87711(13) 0.0140(3) Uani 1 1 d . . . . .
C23 C 1.07805(14) 0.9659(2) 0.82178(14) 0.0154(3) Uani 1 1 d . . . . .
C24 C 1.02187(14) 1.0340(2) 0.73706(15) 0.0157(3) Uani 1 1 d . . . . .
C25 C 1.02036(14) 0.9936(2) 0.65388(14) 0.0157(3) Uani 1 1 d . . . . .
C26 C 0.93042(14) 0.9931(2) 0.57057(14) 0.0149(3) Uani 1 1 d . . . . .
C27 C 0.84580(14) 1.03200(19) 0.57412(14) 0.0139(3) Uani 1 1 d . . . . .
C28 C 0.75732(13) 0.96345(19) 0.52352(13) 0.0123(3) Uani 1 1 d . . . . .
C29 C 0.70423(13) 0.96276(18) 0.58099(13) 0.0111(3) Uani 1 1 d . . . . .
C30 C 0.76031(13) 1.03067(17) 0.66396(13) 0.0120(3) Uani 1 1 d . . . . .
C31 C 0.84793(14) 1.07374(18) 0.66044(14) 0.0134(3) Uani 1 1 d . . . . .
C32 C 0.93396(14) 1.07567(19) 0.74042(14) 0.0147(3) Uani 1 1 d . . . . .
C33 C 0.74775(16) 0.8227(2) 0.99639(14) 0.0168(3) Uani 1 1 d . . . . .
H33A H 0.7143 0.8541 1.0326 0.020 Uiso 1 1 calc R U . . .
H33B H 0.8146 0.8541 1.0254 0.020 Uiso 1 1 calc R U . . .
C34 C 0.59921(14) 0.8226(2) 0.85753(14) 0.0153(3) Uani 1 1 d . . . . .
H34A H 0.5662 0.8539 0.7934 0.018 Uiso 1 1 calc R U . . .
H34B H 0.5641 0.8539 0.8922 0.018 Uiso 1 1 calc R U . . .
C35 C 0.49656(13) 0.6368(2) 0.39208(13) 0.0147(3) Uani 1 1 d . . . . .
H35A H 0.4269 0.6361 0.3509 0.018 Uiso 1 1 calc R U . . .
H35B H 0.5122 0.5605 0.4309 0.018 Uiso 1 1 calc R U . . .
C36 C 0.55446(14) 0.6376(2) 0.33354(14) 0.0174(4) Uani 1 1 d . . . . .
H36A H 0.5950 0.5616 0.3473 0.021 Uiso 1 1 calc R U . . .
H36B H 0.5095 0.6365 0.2671 0.021 Uiso 1 1 calc R U . . .
C37 C 0.6125(7) 0.3777(7) 0.1102(6) 0.0192(14) Uiso 0.25 1 d D . P A 1
S1 S 0.61852(13) 0.2500 0.09659(13) 0.0340(5) Uani 0.5 2 d DS T P A 1
S2 S 0.6071(4) 0.5164(4) 0.1282(4) 0.0544(12) Uani 0.25 1 d D . P A 1
C38 C 0.6906(7) 0.6767(11) 0.1864(7) 0.0262(18) Uiso 0.25 1 d D . P B 2
S3 S 0.7915(2) 0.7500 0.23988(15) 0.0392(6) Uani 0.5 2 d DS T P B 2
S4 S 0.5851(3) 0.6244(6) 0.1243(3) 0.0580(14) Uani 0.25 1 d D . P B 2
C39 C 0.5807(6) 0.7551(16) 0.1233(7) 0.061(3) Uiso 0.25 1 d G . P C -3
H39 H 0.5149 0.7657 0.0819 0.073 Uiso 0.25 1 d G U P C -3
C40 C 0.6186(7) 0.6353(13) 0.1478(8) 0.042(4) Uiso 0.25 1 d G . P C -3
H40 H 0.5787 0.5641 0.1232 0.050 Uiso 0.25 1 d G U P C -3
C41 C 0.7149(8) 0.6197(8) 0.2084(8) 0.033(2) Uiso 0.25 1 d G . P C -3
H41 H 0.7408 0.5378 0.2251 0.040 Uiso 0.25 1 d G U P C -3
C42 C 0.7732(5) 0.7239(8) 0.2444(6) 0.028(3) Uiso 0.25 1 d G . P C -3
H42 H 0.8390 0.7132 0.2858 0.034 Uiso 0.25 1 d G U P C -3
C43 C 0.7353(8) 0.8437(7) 0.2199(9) 0.035(2) Uiso 0.25 1 d G . P C -3
H43 H 0.7752 0.9149 0.2445 0.042 Uiso 0.25 1 d G U P C -3
C44 C 0.6391(9) 0.8593(12) 0.1593(9) 0.094(10) Uiso 0.25 1 d G . P C -3
H44 H 0.6132 0.9412 0.1426 0.112 Uiso 0.25 1 d G U P C -3

loop_
_atom_site_aniso_label
_atom_site_aniso_U_11
_atom_site_aniso_U_22
_atom_site_aniso_U_33
_atom_site_aniso_U_23
_atom_site_aniso_U_13
_atom_site_aniso_U_12
I1 0.01243(5) 0.01573(5) 0.01336(5) -0.00206(4) 0.00325(4) -0.00011(4)
I2 0.00819(6) 0.01357(7) 0.01274(7) 0.000 0.00291(5) 0.000
I3 0.02008(9) 0.02997(11) 0.02562(10) 0.000 0.01572(8) 0.000
N1 0.0136(6) 0.0132(6) 0.0099(6) -0.0023(5) 0.0049(5) 0.0008(5)
N2 0.0088(8) 0.0272(12) 0.0063(8) 0.000 0.0008(6) 0.000
N3 0.0064(7) 0.0161(9) 0.0075(8) 0.000 0.0013(6) 0.000
C1 0.0102(6) 0.0133(7) 0.0079(6) -0.0011(5) 0.0035(5) 0.0006(5)
C2 0.0103(6) 0.0141(7) 0.0096(6) -0.0033(5) 0.0034(5) -0.0016(5)
C3 0.0115(7) 0.0172(8) 0.0075(6) -0.0017(6) 0.0022(5) -0.0015(6)
C4 0.0098(6) 0.0207(9) 0.0096(7) -0.0026(6) 0.0017(5) -0.0021(6)
C5 0.0092(9) 0.0216(12) 0.0086(9) 0.000 0.0005(7) 0.000
C6 0.0072(9) 0.0232(13) 0.0116(10) 0.000 0.0006(7) 0.000
C7 0.0082(6) 0.0237(9) 0.0134(7) -0.0008(7) 0.0026(5) -0.0037(6)
C8 0.0083(6) 0.0247(9) 0.0136(7) -0.0014(7) 0.0045(5) -0.0029(6)
C9 0.0093(6) 0.0229(9) 0.0140(7) 0.0007(7) 0.0053(6) -0.0032(6)
C10 0.0092(6) 0.0243(9) 0.0125(7) 0.0009(6) 0.0056(5) -0.0012(6)
C11 0.0099(6) 0.0237(9) 0.0117(7) 0.0030(6) 0.0057(5) -0.0018(6)
C12 0.0106(6) 0.0217(8) 0.0087(6) 0.0019(6) 0.0046(5) 0.0000(6)
C13 0.0092(6) 0.0190(8) 0.0085(6) 0.0032(6) 0.0032(5) 0.0001(6)
C14 0.0082(9) 0.0179(11) 0.0080(9) 0.000 0.0029(7) 0.000
C15 0.0064(8) 0.0138(10) 0.0071(8) 0.000 0.0017(6) 0.000
C16 0.0082(6) 0.0114(7) 0.0089(6) 0.0005(5) 0.0030(5) 0.0008(5)
C17 0.0080(6) 0.0099(6) 0.0086(6) 0.0003(5) 0.0031(5) 0.0000(5)
C18 0.0095(6) 0.0109(6) 0.0087(6) -0.0010(5) 0.0034(5) 0.0005(5)
C19 0.0112(6) 0.0102(7) 0.0118(7) -0.0010(5) 0.0040(5) 0.0005(5)
C20 0.0124(7) 0.0111(7) 0.0113(7) -0.0028(5) 0.0040(5) -0.0023(5)
C21 0.0131(7) 0.0124(7) 0.0141(7) -0.0042(6) 0.0043(6) -0.0047(6)
C22 0.0112(7) 0.0170(8) 0.0115(7) -0.0037(6) 0.0026(5) -0.0044(6)
C23 0.0098(6) 0.0200(9) 0.0135(7) -0.0022(6) 0.0023(5) -0.0048(6)
C24 0.0116(7) 0.0168(8) 0.0174(8) -0.0008(6) 0.0051(6) -0.0057(6)
C25 0.0112(7) 0.0194(8) 0.0160(8) 0.0014(7) 0.0053(6) -0.0055(6)
C26 0.0112(7) 0.0194(8) 0.0142(7) 0.0034(6) 0.0055(6) -0.0031(6)
C27 0.0127(7) 0.0139(7) 0.0144(7) 0.0039(6) 0.0051(6) -0.0016(6)
C28 0.0100(6) 0.0153(7) 0.0109(7) 0.0037(6) 0.0038(5) -0.0001(6)
C29 0.0097(6) 0.0113(7) 0.0113(7) 0.0032(5) 0.0037(5) 0.0012(5)
C30 0.0122(7) 0.0096(6) 0.0135(7) 0.0006(5) 0.0051(5) 0.0001(5)
C31 0.0139(7) 0.0099(7) 0.0151(7) 0.0012(6) 0.0050(6) -0.0017(6)
C32 0.0132(7) 0.0125(7) 0.0167(8) -0.0018(6) 0.0050(6) -0.0043(6)
C33 0.0191(8) 0.0222(9) 0.0097(7) -0.0023(6) 0.0067(6) -0.0005(7)
C34 0.0128(7) 0.0191(8) 0.0155(8) -0.0008(6) 0.0075(6) 0.0005(6)
C35 0.0094(6) 0.0214(9) 0.0111(7) -0.0049(6) 0.0025(5) -0.0030(6)
C36 0.0107(7) 0.0296(11) 0.0101(7) -0.0069(7) 0.0028(5) -0.0023(7)
S1 0.0162(7) 0.0717(16) 0.0204(7) 0.000 0.0138(6) 0.000
S2 0.075(3) 0.0320(16) 0.097(3) -0.0149(19) 0.076(3) -0.0196(17)
S3 0.0219(9) 0.080(2) 0.0146(8) 0.000 0.0070(7) 0.000
S4 0.042(2) 0.107(4) 0.0386(19) -0.022(2) 0.0307(18) -0.029(2)

loop_
_atom_type_symbol
_atom_type_description
_atom_type_scat_dispersion_real
_atom_type_scat_dispersion_imag
_atom_type_scat_source
C C 0.0040 0.0020 'International Tables Vol C Tables 4.2.6.8 and 6.1.1.4'
H H 0.0000 0.0000 'International Tables Vol C Tables 4.2.6.8 and 6.1.1.4'
I I -0.3071 2.1212 'International Tables Vol C Tables 4.2.6.8 and 6.1.1.4'
N N 0.0076 0.0040 'International Tables Vol C Tables 4.2.6.8 and 6.1.1.4'
S S 0.1430 0.1480 'International Tables Vol C Tables 4.2.6.8 and 6.1.1.4'

loop_
_geom_angle_atom_site_label_1
_geom_angle_atom_site_label_2
_geom_angle_atom_site_label_3
_geom_angle
_geom_angle_site_symmetry_1
_geom_angle_site_symmetry_3
C34 N1 C33 109.83(16) . .
C34 N1 C1 110.51(15) . .
C33 N1 C1 109.66(15) . .
C36 N2 C36 108.9(2) . 4_575
C36 N2 C14 109.79(14) . .
C36 N2 C14 109.79(14) 4_575 .
C35 N3 C35 109.0(2) . 4_575
C35 N3 C15 109.95(13) . .
C35 N3 C15 109.95(13) 4_575 .
N1 C1 C18 109.97(14) . .
N1 C1 C2 110.83(14) . .
C18 C1 C2 99.86(15) . .
N1 C1 C1 107.78(10) . 4_575
C18 C1 C1 114.06(10) . 4_575
C2 C1 C1 114.20(10) . 4_575
C3 C2 C20 119.00(17) . .
C3 C2 C1 124.33(18) . .
C20 C2 C1 110.05(15) . .
C2 C3 C4 120.53(18) . .
C2 C3 C3 120.50(12) . 4_575
C4 C3 C3 107.39(12) . 4_575
C22 C4 C5 119.98(19) . .
C22 C4 C3 120.33(18) . .
C5 C4 C3 108.22(19) . .
C6 C5 C4 120.12(15) . .
C6 C5 C4 120.12(15) . 4_575
C4 C5 C4 108.8(2) . 4_575
C5 C6 C7 119.96(15) . .
C5 C6 C7 119.96(15) . 4_575
C7 C6 C7 108.3(3) . 4_575
C23 C7 C6 119.9(2) . .
C23 C7 C8 120.50(19) . .
C6 C7 C8 107.9(2) . .
C9 C8 C7 119.8(2) . .
C9 C8 C8 119.92(13) . 4_575
C7 C8 C8 107.99(13) . 4_575
C8 C9 C10 119.9(2) . .
C8 C9 C25 120.05(19) . .
C10 C9 C25 107.95(17) . .
C10 C10 C9 120.17(12) 4_575 .
C10 C10 C11 120.19(12) 4_575 .
C9 C10 C11 107.61(19) . .
C12 C11 C26 119.48(18) . .
C12 C11 C10 119.8(2) . .
C26 C11 C10 108.55(17) . .
C11 C12 C13 121.00(19) . .
C11 C12 C12 119.99(12) . 4_575
C13 C12 C12 108.34(12) . 4_575
C28 C13 C12 119.24(17) . .
C28 C13 C14 124.58(17) . .
C12 C13 C14 109.94(18) . .
N2 C14 C13 109.79(15) . .
N2 C14 C13 109.80(15) . 4_575
C13 C14 C13 100.0(2) . 4_575
N2 C14 C15 109.2(2) . .
C13 C14 C15 113.88(14) . .
C13 C14 C15 113.88(14) 4_575 .
N3 C15 C16 110.32(14) . .
N3 C15 C16 110.32(14) . 4_575
C16 C15 C16 99.90(19) . 4_575
N3 C15 C14 107.56(19) . .
C16 C15 C14 114.31(13) . .
C16 C15 C14 114.31(13) 4_575 .
C29 C16 C17 119.45(16) . .
C29 C16 C15 123.99(17) . .
C17 C16 C15 110.41(15) . .
C18 C17 C16 121.57(16) . .
C18 C17 C17 120.48(10) . 4_575
C16 C17 C17 107.87(10) . 4_575
C17 C18 C19 118.53(16) . .
C17 C18 C1 124.52(16) . .
C19 C18 C1 110.24(15) . .
C30 C19 C18 120.56(17) . .
C30 C19 C20 120.09(17) . .
C18 C19 C20 108.70(16) . .
C21 C20 C2 121.47(18) . .
C21 C20 C19 119.74(18) . .
C2 C20 C19 107.79(16) . .
C20 C21 C22 119.29(18) . .
C20 C21 C32 120.32(17) . .
C22 C21 C32 107.97(17) . .
C4 C22 C21 119.32(18) . .
C4 C22 C23 119.83(19) . .
C21 C22 C23 108.38(18) . .
C7 C23 C24 119.79(19) . .
C7 C23 C22 120.2(2) . .
C24 C23 C22 107.77(18) . .
C25 C24 C32 120.23(18) . .
C25 C24 C23 119.9(2) . .
C32 C24 C23 107.78(18) . .
C24 C25 C26 119.77(19) . .
C24 C25 C9 119.95(19) . .
C26 C25 C9 107.95(19) . .
C27 C26 C11 119.46(18) . .
C27 C26 C25 119.92(19) . .
C11 C26 C25 107.95(18) . .
C26 C27 C31 119.99(18) . .
C26 C27 C28 119.92(19) . .
C31 C27 C28 108.52(17) . .
C13 C28 C27 120.84(18) . .
C13 C28 C29 120.07(17) . .
C27 C28 C29 107.18(16) . .
C16 C29 C30 120.17(17) . .
C16 C29 C28 120.95(17) . .
C30 C29 C28 107.75(16) . .
C19 C30 C29 119.56(17) . .
C19 C30 C31 119.97(17) . .
C29 C30 C31 108.66(16) . .
C32 C31 C27 120.47(19) . .
C32 C31 C30 120.01(18) . .
C27 C31 C30 107.89(16) . .
C31 C32 C24 119.62(19) . .
C31 C32 C21 119.87(18) . .
C24 C32 C21 108.11(18) . .
N1 C33 C33 109.44(11) . 4_575
N1 C33 H33A 109.8 . .
C33 C33 H33A 109.8 4_575 .
N1 C33 H33B 109.8 . .
C33 C33 H33B 109.8 4_575 .
H33A C33 H33B 108.2 . .
N1 C34 C34 109.57(11) . 4_575
N1 C34 H34A 109.8 . .
C34 C34 H34A 109.8 4_575 .
N1 C34 H34B 109.8 . .
C34 C34 H34B 109.8 4_575 .
H34A C34 H34B 108.2 . .
N3 C35 C36 109.27(17) . .
N3 C35 H35A 109.8 . .
C36 C35 H35A 109.8 . .
N3 C35 H35B 109.8 . .
C36 C35 H35B 109.8 . .
H35A C35 H35B 108.3 . .
N2 C36 C35 110.51(18) . .
N2 C36 H36A 109.5 . .
C35 C36 H36A 109.5 . .
N2 C36 H36B 109.5 . .
C35 C36 H36B 109.5 . .
H36A C36 H36B 108.1 . .
S1 C37 S2 178.3(8) . .
C37 S1 C37 157.3(8) 4_565 .
C38 C38 S4 110.4(5) 4_575 .
C38 C38 S3 61.1(4) 4_575 .
S4 C38 S3 170.9(9) . .
C38 S3 C38 57.8(8) 4_575 .
C40 C39 C44 120.0 . .
C40 C39 H39 120.0 . .
C44 C39 H39 120.0 . .
C41 C40 C39 120.0 . .
C41 C40 H40 120.0 . .
C39 C40 H40 120.0 . .
C40 C41 C42 120.0 . .
C40 C41 H41 120.0 . .
C42 C41 H41 120.0 . .
C43 C42 C41 120.0 . .
C43 C42 H42 120.0 . .
C41 C42 H42 120.0 . .
C44 C43 C42 120.0 . .
C44 C43 H43 120.0 . .
C42 C43 H43 120.0 . .
C43 C44 C39 120.0 . .
C43 C44 H44 120.0 . .
C39 C44 H44 120.0 . .

loop_
_geom_bond_atom_site_label_1
_geom_bond_atom_site_label_2
_geom_bond_distance
_geom_bond_site_symmetry_2
I1 I1 2.7363(3) 4_585
I2 I3 2.7766(3) .
N1 C34 1.469(3) .
N1 C33 1.476(3) .
N1 C1 1.504(2) .
N2 C36 1.474(3) .
N2 C36 1.474(3) 4_575
N2 C14 1.481(3) .
N3 C35 1.484(2) .
N3 C35 1.484(2) 4_575
N3 C15 1.511(3) .
C1 C18 1.532(3) .
C1 C2 1.537(3) .
C1 C1 1.615(4) 4_575
C2 C3 1.371(3) .
C2 C20 1.440(3) .
C3 C4 1.452(3) .
C3 C3 1.484(4) 4_575
C4 C22 1.395(3) .
C4 C5 1.446(3) .
C5 C6 1.399(4) .
C5 C4 1.446(3) 4_575
C6 C7 1.450(3) .
C6 C7 1.450(3) 4_575
C7 C23 1.390(3) .
C7 C8 1.450(3) .
C8 C9 1.394(3) .
C8 C8 1.454(5) 4_575
C9 C10 1.450(3) .
C9 C25 1.453(3) .
C10 C10 1.387(5) 4_575
C10 C11 1.454(3) .
C11 C12 1.400(3) .
C11 C26 1.438(3) .
C12 C13 1.437(3) .
C12 C12 1.449(4) 4_575
C13 C28 1.369(3) .
C13 C14 1.536(3) .
C14 C13 1.536(3) 4_575
C14 C15 1.620(4) .
C15 C16 1.531(2) .
C15 C16 1.531(2) 4_575
C16 C29 1.374(3) .
C16 C17 1.432(2) .
C17 C18 1.380(2) .
C17 C17 1.465(4) 4_575
C18 C19 1.428(3) .
C19 C30 1.398(3) .
C19 C20 1.451(3) .
C20 C21 1.395(3) .
C21 C22 1.441(3) .
C21 C32 1.454(3) .
C22 C23 1.455(3) .
C23 C24 1.454(3) .
C24 C25 1.397(3) .
C24 C32 1.453(3) .
C25 C26 1.453(3) .
C26 C27 1.397(3) .
C27 C31 1.446(3) .
C27 C28 1.449(3) .
C28 C29 1.479(3) .
C29 C30 1.433(3) .
C30 C31 1.454(3) .
C31 C32 1.392(3) .
C33 C33 1.551(5) 4_575
C33 H33A 0.9900 .
C33 H33B 0.9900 .
C34 C34 1.549(4) 4_575
C34 H34A 0.9900 .
C34 H34B 0.9900 .
C35 C36 1.556(3) .
C35 H35A 0.9900 .
C35 H35B 0.9900 .
C36 H36A 0.9900 .
C36 H36B 0.9900 .
C37 S1 1.390(8) .
C37 S2 1.518(9) .
S1 C37 1.390(8) 4_565
C38 C38 1.56(2) 4_575
C38 S4 1.598(10) .
C38 S3 1.618(9) .
S3 C38 1.618(9) 4_575
C39 C40 1.3900 .
C39 C44 1.3900 .
C39 H39 0.9500 .
C40 C41 1.3900 .
C40 H40 0.9500 .
C41 C42 1.3900 .
C41 H41 0.9500 .
C42 C43 1.3900 .
C42 H42 0.9500 .
C43 C44 1.3900 .
C43 H43 0.9500 .
C44 H44 0.9500 .

loop_
_geom_torsion_atom_site_label_1
_geom_torsion_atom_site_label_2
_geom_torsion_atom_site_label_3
_geom_torsion_atom_site_label_4
_geom_torsion
_geom_torsion_site_symmetry_1
_geom_torsion_site_symmetry_4
C34 N1 C1 C18 64.6(2) . .
C33 N1 C1 C18 -174.16(16) . .
C34 N1 C1 C2 174.08(16) . .
C33 N1 C1 C2 -64.7(2) . .
C34 N1 C1 C1 -60.28(15) . 4_575
C33 N1 C1 C1 60.94(15) . 4_575
N1 C1 C2 C3 110.7(2) . .
C18 C1 C2 C3 -133.42(19) . .
C1 C1 C2 C3 -11.3(2) 4_575 .
N1 C1 C2 C20 -98.40(18) . .
C18 C1 C2 C20 17.51(19) . .
C1 C1 C2 C20 139.65(12) 4_575 .
C20 C2 C3 C4 2.0(3) . .
C1 C2 C3 C4 150.55(18) . .
C20 C2 C3 C3 -136.59(13) . 4_575
C1 C2 C3 C3 12.0(2) . 4_575
C2 C3 C4 C22 0.1(3) . .
C3 C3 C4 C22 143.46(16) 4_575 .
C2 C3 C4 C5 -143.2(2) . .
C3 C3 C4 C5 0.12(17) 4_575 .
C22 C4 C5 C6 0.4(3) . .
C3 C4 C5 C6 143.9(2) . .
C22 C4 C5 C4 -143.69(16) . 4_575
C3 C4 C5 C4 -0.2(3) . 4_575
C4 C5 C6 C7 -0.7(3) . .
C4 C5 C6 C7 139.3(2) 4_575 .
C4 C5 C6 C7 -139.3(2) . 4_575
C4 C5 C6 C7 0.7(3) 4_575 4_575
C5 C6 C7 C23 0.5(3) . .
C7 C6 C7 C23 143.41(17) 4_575 .
C5 C6 C7 C8 -142.6(2) . .
C7 C6 C7 C8 0.3(3) 4_575 .
C23 C7 C8 C9 -0.8(3) . .
C6 C7 C8 C9 142.0(2) . .
C23 C7 C8 C8 -143.04(16) . 4_575
C6 C7 C8 C8 -0.16(17) . 4_575
C7 C8 C9 C10 -137.4(2) . .
C8 C8 C9 C10 0.3(2) 4_575 .
C7 C8 C9 C25 0.6(3) . .
C8 C8 C9 C25 138.33(15) 4_575 .
C8 C9 C10 C10 -0.3(2) . 4_575
C25 C9 C10 C10 -142.83(12) . 4_575
C8 C9 C10 C11 142.32(19) . .
C25 C9 C10 C11 -0.2(2) . .
C10 C10 C11 C12 0.7(2) 4_575 .
C9 C10 C11 C12 -141.96(19) . .
C10 C10 C11 C26 142.89(12) 4_575 .
C9 C10 C11 C26 0.3(2) . .
C26 C11 C12 C13 1.6(3) . .
C10 C11 C12 C13 139.77(19) . .
C26 C11 C12 C12 -138.82(15) . 4_575
C10 C11 C12 C12 -0.7(2) . 4_575
C11 C12 C13 C28 -2.7(3) . .
C12 C12 C13 C28 141.75(15) 4_575 .
C11 C12 C13 C14 -156.23(19) . .
C12 C12 C13 C14 -11.78(16) 4_575 .
C36 N2 C14 C13 174.65(17) . .
C36 N2 C14 C13 -65.6(2) 4_575 .
C36 N2 C14 C13 65.6(2) . 4_575
C36 N2 C14 C13 -174.65(17) 4_575 4_575
C36 N2 C14 C15 -59.87(15) . .
C36 N2 C14 C15 59.87(15) 4_575 .
C28 C13 C14 N2 110.3(2) . .
C12 C13 C14 N2 -97.86(19) . .
C28 C13 C14 C13 -134.26(16) . 4_575
C12 C13 C14 C13 17.6(2) . 4_575
C28 C13 C14 C15 -12.4(3) . .
C12 C13 C14 C15 139.41(16) . .
C35 N3 C15 C16 -174.73(16) . .
C35 N3 C15 C16 65.3(2) 4_575 .
C35 N3 C15 C16 -65.3(2) . 4_575
C35 N3 C15 C16 174.73(16) 4_575 4_575
C35 N3 C15 C14 59.99(14) . .
C35 N3 C15 C14 -59.99(14) 4_575 .
N2 C14 C15 N3 0.000(1) . .
C13 C14 C15 N3 123.08(14) . .
C13 C14 C15 N3 -123.08(14) 4_575 .
N2 C14 C15 C16 -122.86(14) . .
C13 C14 C15 C16 0.2(2) . .
C13 C14 C15 C16 114.05(16) 4_575 .
N2 C14 C15 C16 122.87(14) . 4_575
C13 C14 C15 C16 -114.05(16) . 4_575
C13 C14 C15 C16 -0.2(2) 4_575 4_575
N3 C15 C16 C29 -109.7(2) . .
C16 C15 C16 C29 134.16(15) 4_575 .
C14 C15 C16 C29 11.7(3) . .
N3 C15 C16 C17 98.22(17) . .
C16 C15 C16 C17 -17.9(2) 4_575 .
C14 C15 C16 C17 -140.43(16) . .
C29 C16 C17 C18 3.9(3) . .
C15 C16 C17 C18 157.45(17) . .
C29 C16 C17 C17 -141.52(14) . 4_575
C15 C16 C17 C17 12.00(16) . 4_575
C16 C17 C18 C19 -4.5(3) . .
C17 C17 C18 C19 136.68(13) 4_575 .
C16 C17 C18 C1 -152.96(17) . .
C17 C17 C18 C1 -11.7(2) 4_575 .
N1 C1 C18 C17 -110.13(19) . .
C2 C1 C18 C17 133.31(18) . .
C1 C1 C18 C17 11.1(2) 4_575 .
N1 C1 C18 C19 99.23(17) . .
C2 C1 C18 C19 -17.34(18) . .
C1 C1 C18 C19 -139.57(11) 4_575 .
C17 C18 C19 C30 3.4(3) . .
C1 C18 C19 C30 156.02(17) . .
C17 C18 C19 C20 -141.15(17) . .
C1 C18 C19 C20 11.5(2) . .
C3 C2 C20 C21 -3.1(3) . .
C1 C2 C20 C21 -155.75(17) . .
C3 C2 C20 C19 140.75(18) . .
C1 C2 C20 C19 -11.9(2) . .
C30 C19 C20 C21 0.1(3) . .
C18 C19 C20 C21 144.87(18) . .
C30 C19 C20 C2 -144.42(18) . .
C18 C19 C20 C2 0.3(2) . .
C2 C20 C21 C22 1.9(3) . .
C19 C20 C21 C22 -137.76(19) . .
C2 C20 C21 C32 139.4(2) . .
C19 C20 C21 C32 -0.2(3) . .
C5 C4 C22 C21 137.8(2) . .
C3 C4 C22 C21 -1.3(3) . .
C5 C4 C22 C23 0.1(3) . .
C3 C4 C22 C23 -138.94(19) . .
C20 C21 C22 C4 0.3(3) . .
C32 C21 C22 C4 -141.92(19) . .
C20 C21 C22 C23 142.28(19) . .
C32 C21 C22 C23 0.1(2) . .
C6 C7 C23 C24 -137.8(2) . .
C8 C7 C23 C24 0.8(3) . .
C6 C7 C23 C22 0.0(3) . .
C8 C7 C23 C22 138.5(2) . .
C4 C22 C23 C7 -0.4(3) . .
C21 C22 C23 C7 -142.10(19) . .
C4 C22 C23 C24 141.88(19) . .
C21 C22 C23 C24 0.1(2) . .
C7 C23 C24 C25 -0.5(3) . .
C22 C23 C24 C25 -142.88(19) . .
C7 C23 C24 C32 142.17(19) . .
C22 C23 C24 C32 -0.3(2) . .
C32 C24 C25 C26 -0.1(3) . .
C23 C24 C25 C26 137.9(2) . .
C32 C24 C25 C9 -137.8(2) . .
C23 C24 C25 C9 0.2(3) . .
C8 C9 C25 C24 -0.3(3) . .
C10 C9 C25 C24 142.16(19) . .
C8 C9 C25 C26 -142.41(19) . .
C10 C9 C25 C26 0.1(2) . .
C12 C11 C26 C27 0.4(3) . .
C10 C11 C26 C27 -141.98(19) . .
C12 C11 C26 C25 142.14(19) . .
C10 C11 C26 C25 -0.2(2) . .
C24 C25 C26 C27 -0.5(3) . .
C9 C25 C26 C27 141.6(2) . .
C24 C25 C26 C11 -142.1(2) . .
C9 C25 C26 C11 0.1(2) . .
C11 C26 C27 C31 137.7(2) . .
C25 C26 C27 C31 0.6(3) . .
C11 C26 C27 C28 -1.3(3) . .
C25 C26 C27 C28 -138.5(2) . .
C12 C13 C28 C27 1.8(3) . .
C14 C13 C28 C27 151.18(19) . .
C12 C13 C28 C29 -136.22(18) . .
C14 C13 C28 C29 13.2(3) . .
C26 C27 C28 C13 0.2(3) . .
C31 C27 C28 C13 -143.03(18) . .
C26 C27 C28 C29 142.89(18) . .
C31 C27 C28 C29 -0.3(2) . .
C17 C16 C29 C30 -2.0(3) . .
C15 C16 C29 C30 -151.77(18) . .
C17 C16 C29 C28 137.41(18) . .
C15 C16 C29 C28 -12.3(3) . .
C13 C28 C29 C16 -0.4(3) . .
C27 C28 C29 C16 -143.44(18) . .
C13 C28 C29 C30 143.42(18) . .
C27 C28 C29 C30 0.4(2) . .
C18 C19 C30 C29 -1.6(3) . .
C20 C19 C30 C29 138.96(19) . .
C18 C19 C30 C31 -140.36(19) . .
C20 C19 C30 C31 0.2(3) . .
C16 C29 C30 C19 1.0(3) . .
C28 C29 C30 C19 -143.20(18) . .
C16 C29 C30 C31 143.87(18) . .
C28 C29 C30 C31 -0.3(2) . .
C26 C27 C31 C32 0.1(3) . .
C28 C27 C31 C32 143.26(19) . .
C26 C27 C31 C30 -143.04(19) . .
C28 C27 C31 C30 0.2(2) . .
C19 C30 C31 C32 -0.5(3) . .
C29 C30 C31 C32 -143.21(19) . .
C19 C30 C31 C27 142.82(18) . .
C29 C30 C31 C27 0.1(2) . .
C27 C31 C32 C24 -0.7(3) . .
C30 C31 C32 C24 138.0(2) . .
C27 C31 C32 C21 -138.3(2) . .
C30 C31 C32 C21 0.4(3) . .
C25 C24 C32 C31 0.7(3) . .
C23 C24 C32 C31 -141.76(19) . .
C25 C24 C32 C21 142.8(2) . .
C23 C24 C32 C21 0.3(2) . .
C20 C21 C32 C31 0.0(3) . .
C22 C21 C32 C31 141.73(19) . .
C20 C21 C32 C24 -141.98(19) . .
C22 C21 C32 C24 -0.2(2) . .
C34 N1 C33 C33 59.67(15) . 4_575
C1 N1 C33 C33 -61.96(14) . 4_575
C33 N1 C34 C34 -59.75(15) . 4_575
C1 N1 C34 C34 61.37(14) . 4_575
C35 N3 C35 C36 60.0(2) 4_575 .
C15 N3 C35 C36 -60.6(2) . .
C36 N2 C36 C35 -59.1(3) 4_575 .
C14 N2 C36 C35 61.2(2) . .
N3 C35 C36 N2 -0.3(2) . .
C44 C39 C40 C41 0.0 . .
C39 C40 C41 C42 0.0 . .
C40 C41 C42 C43 0.0 . .
C41 C42 C43 C44 0.0 . .
C42 C43 C44 C39 0.0 . .
C40 C39 C44 C43 0.0 . .
